data_7708022
loop_
_publ_author_name
'Swain, Abinash'
'Martin, Robert'
'Vignesh, Kuduva R.'
'Rajaraman, Gopalan'
'Murray, Keith S.'
'Langley, Stuart K.'

_publ_section_title
;
 Enhancing the barrier height for magnetization reversal in 4d/4f
 RuIII2LnIII2 "butterfly" single molecule magnets (Ln = Gd, Dy) <i>via</i>
 targeted structural alterations.
;
_journal_issue 35
_journal_name_full 'Dalton transactions (Cambridge, England : 2003)'
_journal_page_first 12265
_journal_page_last 12274
_journal_paper_doi 10.1039/d1dt01770e
_journal_volume 50
_journal_year 2021
_chemical_formula_sum 'C40 H36 Cl4 Dy2 F8 N4 O22 Ru2'
_chemical_formula_weight 1745.67
_space_group_crystal_system monoclinic
_space_group_IT_number 12
_space_group_name_Hall '-C 2y'
_space_group_name_H-M_alt 'C 1 2/m 1'
_atom_sites_solution_hydrogens mixed
_audit_creation_method SHELXL-2018/3
_audit_update_record
;
2021-05-25 deposited with the CCDC.	2021-08-09 downloaded from the CCDC.
;
_cell_angle_alpha 90
_cell_angle_beta 121.06(3)
_cell_angle_gamma 90
_cell_formula_units_Z 2
_cell_length_a 15.536(3)
_cell_length_b 16.010(3)
_cell_length_c 12.208(2)
_cell_measurement_reflns_used 8642
_cell_measurement_temperature 123(2)
_cell_measurement_theta_max 25.01
_cell_measurement_theta_min 2.57
_cell_volume 2601.2(12)
_computing_cell_refinement 'Bruker Apex2 V2.0'
_computing_data_collection 'Bruker Apex2 V2.0'
_computing_data_reduction 'Bruker Apex2 V2.0'
_computing_molecular_graphics X-SEED
_computing_publication_material CIFTAB
_computing_structure_refinement 'SHELXL-2018/3 (Sheldrick, 2018)'
_computing_structure_solution 'SHELXT 2018/2 (Sheldrick, 2018)'
_diffrn_ambient_temperature 123(2)
_diffrn_measured_fraction_theta_full 0.938
_diffrn_measured_fraction_theta_max 0.938
_diffrn_measurement_device_type 'Bruker X8 Apex CCD'
_diffrn_measurement_method 'thin slice phi and omega'
_diffrn_radiation_monochromator graphite
_diffrn_radiation_source 'fine-focus sealed tube'
_diffrn_radiation_type MoK\a
_diffrn_radiation_wavelength 0.71073
_diffrn_reflns_av_R_equivalents 0.0306
_diffrn_reflns_av_unetI/netI 0.0205
_diffrn_reflns_Laue_measured_fraction_full 0.938
_diffrn_reflns_Laue_measured_fraction_max 0.938
_diffrn_reflns_limit_h_max 18
_diffrn_reflns_limit_h_min -18
_diffrn_reflns_limit_k_max 19
_diffrn_reflns_limit_k_min -19
_diffrn_reflns_limit_l_max 14
_diffrn_reflns_limit_l_min -14
_diffrn_reflns_number 9794
_diffrn_reflns_point_group_measured_fraction_full 0.938
_diffrn_reflns_point_group_measured_fraction_max 0.938
_diffrn_reflns_theta_full 24.997
_diffrn_reflns_theta_max 24.997
_diffrn_reflns_theta_min 2.544
_exptl_absorpt_coefficient_mu 3.728
_exptl_absorpt_correction_T_max 0.689
_exptl_absorpt_correction_T_min 0.272
_exptl_absorpt_correction_type multi-scan
_exptl_absorpt_process_details SADABS
_exptl_crystal_colour brown
_exptl_crystal_density_diffrn 2.229
_exptl_crystal_description plate
_exptl_crystal_F_000 1680
_exptl_crystal_size_max 0.4
_exptl_crystal_size_mid 0.3
_exptl_crystal_size_min 0.1
_refine_diff_density_max 6.542
_refine_diff_density_min -4.786
_refine_diff_density_rms 0.398
_refine_ls_extinction_method none
_refine_ls_goodness_of_fit_ref 1.207
_refine_ls_hydrogen_treatment constr
_refine_ls_matrix_type full
_refine_ls_number_parameters 195
_refine_ls_number_reflns 2239
_refine_ls_number_restraints 12
_refine_ls_restrained_S_all 1.204
_refine_ls_R_factor_all 0.1288
_refine_ls_R_factor_gt 0.1288
_refine_ls_shift/su_max 0.000
_refine_ls_shift/su_mean 0.000
_refine_ls_structure_factor_coef Fsqd
_refine_ls_weighting_details 'w=1/[\s^2^(Fo^2^)+545.1239P] where P=(Fo^2^+2Fc^2^)/3'
_refine_ls_weighting_scheme calc
_refine_ls_wR_factor_gt 0.3014
_refine_ls_wR_factor_ref 0.3014
_reflns_Friedel_coverage 0.000
_reflns_number_gt 2234
_reflns_number_total 2239
_reflns_threshold_expression 'I > 2\s(I)'
_cod_data_source_file d1dt01770e2.cif
_cod_data_source_block pt6012_CCDC1
_cod_depositor_comments 'Adding full bibliography for 7708021--7708025.cif.'
_cod_original_cell_volume 2601.1(11)
_cod_original_sg_symbol_H-M 'C 2/m'
_cod_database_code 7708022
_shelx_shelxl_version_number 2018/3
_shelx_space_group_comment
;
The symmetry employed for this shelxl refinement is uniquely defined
by the following loop, which should always be used as a source of
symmetry information in preference to the above space-group names.
They are only intended as comments.
;

loop_
_space_group_symop_operation_xyz
'x, y, z'
'-x, y, -z'
'x+1/2, y+1/2, z'
'-x+1/2, y+1/2, -z'
'-x, -y, -z'
'x, -y, z'
'-x+1/2, -y+1/2, -z'
'x+1/2, -y+1/2, z'

loop_
_atom_site_label
_atom_site_type_symbol
_atom_site_fract_x
_atom_site_fract_y
_atom_site_fract_z
_atom_site_U_iso_or_equiv
_atom_site_adp_type
_atom_site_occupancy
_atom_site_site_symmetry_order
_atom_site_calc_flag
_atom_site_refinement_flags_posn
_atom_site_refinement_flags_adp
_atom_site_refinement_flags_occupancy
_atom_site_disorder_assembly
_atom_site_disorder_group
Dy01 Dy 0.000000 0.37513(9) 0.000000 0.0309(6) Uani 1 2 d S T P . .
Ru02 Ru 0.19215(17) 0.500000 0.1081(2) 0.0278(7) Uani 1 2 d S T P . .
O003 O 0.1338(11) 0.4088(10) -0.0193(16) 0.033(4) Uani 1 1 d . . . . .
O004 O 0.0616(16) 0.500000 0.123(2) 0.033(5) Uani 1 2 d S T P . .
O005 O 0.2642(12) 0.5877(11) 0.2489(18) 0.043(4) Uani 1 1 d . . . . .
N00A N 0.302(2) 0.500000 0.062(3) 0.041(7) Uani 1 2 d S T P . .
F00C F 0.5065(15) 0.8431(18) 0.677(2) 0.104(9) Uani 1 1 d . . . . .
C00D C 0.074(3) 0.500000 0.255(3) 0.045(9) Uani 1 2 d S T P . .
H00A H 0.142220 0.489110 0.317840 0.068 Uiso 0.5 1 d . U P . .
H00B H 0.029080 0.456360 0.254760 0.068 Uiso 0.5 1 d . U P . .
H00C H 0.051670 0.554530 0.267360 0.068 Uiso 0.5 1 d . U P . .
C00E C 0.2232(19) 0.650(2) 0.265(3) 0.054(8) Uani 1 1 d . . . . .
C00H C 0.201(3) 0.380(2) -0.054(5) 0.073(11) Uani 1 1 d . . . . .
H00D H 0.216880 0.320541 -0.027369 0.088 Uiso 1 1 calc R U . . .
H00E H 0.167045 0.380977 -0.148703 0.088 Uiso 1 1 calc R U . . .
C00I C 0.293(2) 0.706(2) 0.376(3) 0.061(9) Uani 1 1 d . . . . .
C00K C 0.438(2) 0.793(3) 0.589(4) 0.074(11) Uani 1 1 d . . . . .
C8 C 0.287(3) 0.787(2) 0.370(4) 0.070(10) Uani 1 1 d . . . . .
C9 C 0.364(3) 0.839(3) 0.469(4) 0.081(10) Uani 1 1 d . U . . .
H9 H 0.367033 0.897351 0.459629 0.097 Uiso 1 1 calc R U . . .
C14 C 0.441(3) 0.715(3) 0.593(4) 0.093(14) Uani 1 1 d . . . . .
C15 C 0.368(3) 0.668(3) 0.491(5) 0.116(19) Uani 1 1 d . . . . .
H15 H 0.368307 0.608576 0.498410 0.139 Uiso 1 1 calc R U . . .
O2 O 0.1335(12) 0.6715(12) 0.2018(18) 0.047(5) Uani 1 1 d . . . . .
O4 O 0.0496(15) 0.2394(12) -0.036(3) 0.073(8) Uani 1 1 d . . . . .
O5 O 0.023(4) 0.121(2) 0.067(3) 0.133(14) Uani 1 1 d . . . . .
N6 N 0.000000 0.201(2) 0.000000 0.12(3) Uani 1 2 d S T P . .
Cl3 Cl 0.1807(16) 0.8509(12) 0.2651(17) 0.151(6) Uani 1 1 d . . . A 1
C3 C 0.405(3) 0.500000 0.170(5) 0.084(19) Uani 1 2 d S T P . .
H3A H 0.439750 0.548080 0.159510 0.126 Uiso 0.5 1 d . U P . .
H3B H 0.437380 0.448320 0.165700 0.126 Uiso 0.5 1 d . U P . .
H3C H 0.405680 0.500000 0.248490 0.126 Uiso 1 2 d S U P . .
C1 C 0.289(3) 0.422(3) -0.005(6) 0.11(2) Uani 1 1 d . . . . .
H1A H 0.300188 0.434469 -0.076619 0.131 Uiso 1 1 calc R U . . .
H1B H 0.343889 0.384362 0.054071 0.131 Uiso 1 1 calc R U . . .
F3 F 0.515(6) 0.668(4) 0.662(7) 0.26(2) Uani 1 1 d . U . . .

loop_
_atom_site_aniso_label
_atom_site_aniso_U_11
_atom_site_aniso_U_22
_atom_site_aniso_U_33
_atom_site_aniso_U_23
_atom_site_aniso_U_13
_atom_site_aniso_U_12
Dy01 0.0192(8) 0.0278(9) 0.0418(10) 0.000 0.0128(7) 0.000
Ru02 0.0192(12) 0.0335(14) 0.0286(15) 0.000 0.0109(11) 0.000
O003 0.029(8) 0.033(8) 0.041(10) -0.006(7) 0.019(7) 0.000(6)
O004 0.025(11) 0.044(13) 0.030(13) 0.000 0.015(10) 0.000
O005 0.025(8) 0.048(10) 0.046(11) -0.012(8) 0.012(8) -0.006(7)
N00A 0.028(14) 0.052(18) 0.047(19) 0.000 0.021(14) 0.000
F00C 0.059(11) 0.16(2) 0.090(17) -0.086(17) 0.034(12) -0.039(14)
C00D 0.034(18) 0.08(3) 0.021(19) 0.000 0.016(15) 0.000
C00E 0.028(13) 0.069(19) 0.057(19) -0.036(15) 0.017(13) -0.021(13)
C00H 0.058(18) 0.055(18) 0.14(3) -0.03(2) 0.08(2) -0.008(15)
C00I 0.037(14) 0.09(2) 0.07(2) -0.046(19) 0.037(16) -0.028(15)
C00K 0.044(17) 0.09(3) 0.09(3) -0.03(2) 0.042(19) -0.017(18)
C8 0.060(19) 0.07(2) 0.06(2) -0.004(18) 0.020(17) -0.029(17)
C9 0.081(10) 0.081(10) 0.081(10) 0.0000(10) 0.042(5) -0.0001(10)
C14 0.045(18) 0.09(3) 0.08(3) -0.02(2) -0.013(18) 0.01(2)
C15 0.038(18) 0.11(3) 0.09(3) 0.00(3) -0.04(2) -0.02(2)
O2 0.031(9) 0.054(11) 0.047(12) -0.019(9) 0.014(8) -0.005(8)
O4 0.044(11) 0.032(10) 0.15(2) -0.025(12) 0.059(14) -0.009(9)
O5 0.20(4) 0.16(3) 0.08(2) 0.02(2) 0.10(3) 0.03(3)
N6 0.07(3) 0.019(17) 0.29(9) 0.000 0.11(4) 0.000
Cl3 0.171(16) 0.157(14) 0.098(12) -0.005(10) 0.050(11) -0.026(12)
C3 0.009(15) 0.19(6) 0.05(3) 0.000 0.008(17) 0.000
C1 0.09(3) 0.09(3) 0.19(5) -0.09(3) 0.11(4) -0.04(2)
F3 0.26(2) 0.26(2) 0.26(2) 0.000(2) 0.132(12) 0.000(2)

loop_
_atom_type_symbol
_atom_type_description
_atom_type_scat_dispersion_real
_atom_type_scat_dispersion_imag
_atom_type_scat_source
C C 0.0033 0.0016 'International Tables Vol C Tables 4.2.6.8 and 6.1.1.4'
H H 0.0000 0.0000 'International Tables Vol C Tables 4.2.6.8 and 6.1.1.4'
N N 0.0061 0.0033 'International Tables Vol C Tables 4.2.6.8 and 6.1.1.4'
O O 0.0106 0.0060 'International Tables Vol C Tables 4.2.6.8 and 6.1.1.4'
Ru Ru -1.2594 0.8363 'International Tables Vol C Tables 4.2.6.8 and 6.1.1.4'
Dy Dy -0.1892 4.4098 'International Tables Vol C Tables 4.2.6.8 and 6.1.1.4'
F F 0.0171 0.0103 'International Tables Vol C Tables 4.2.6.8 and 6.1.1.4'
Cl Cl 0.1484 0.1585 'International Tables Vol C Tables 4.2.6.8 and 6.1.1.4'

loop_
_geom_angle_atom_site_label_1
_geom_angle_atom_site_label_2
_geom_angle_atom_site_label_3
_geom_angle
_geom_angle_site_symmetry_1
_geom_angle_site_symmetry_3
_geom_angle_publ_flag
O003 Dy01 O003 152.6(8) . 2 ?
O003 Dy01 O2 108.8(6) . 5_565 ?
O003 Dy01 O2 80.0(6) 2 5_565 ?
O003 Dy01 O2 80.0(6) . 6_565 ?
O003 Dy01 O2 108.8(6) 2 6_565 ?
O2 Dy01 O2 143.4(10) 5_565 6_565 ?
O003 Dy01 O004 77.1(6) . . ?
O003 Dy01 O004 80.0(6) 2 . ?
O2 Dy01 O004 140.2(7) 5_565 . ?
O2 Dy01 O004 76.0(7) 6_565 . ?
O003 Dy01 O004 80.0(6) . 5_565 ?
O003 Dy01 O004 77.1(6) 2 5_565 ?
O2 Dy01 O004 76.0(7) 5_565 5_565 ?
O2 Dy01 O004 140.2(7) 6_565 5_565 ?
O004 Dy01 O004 66.2(9) . 5_565 ?
O003 Dy01 O4 128.7(6) . 2 ?
O003 Dy01 O4 78.5(6) 2 2 ?
O2 Dy01 O4 73.5(8) 5_565 2 ?
O2 Dy01 O4 73.7(7) 6_565 2 ?
O004 Dy01 O4 134.4(9) . 2 ?
O004 Dy01 O4 143.6(7) 5_565 2 ?
O003 Dy01 O4 78.5(6) . . ?
O003 Dy01 O4 128.7(6) 2 . ?
O2 Dy01 O4 73.7(7) 5_565 . ?
O2 Dy01 O4 73.5(8) 6_565 . ?
O004 Dy01 O4 143.6(7) . . ?
O004 Dy01 O4 134.4(9) 5_565 . ?
O4 Dy01 O4 52.2(11) 2 . ?
O003 Dy01 Dy01 76.3(4) . 5_565 ?
O003 Dy01 Dy01 76.3(4) 2 5_565 ?
O2 Dy01 Dy01 108.3(5) 5_565 5_565 ?
O2 Dy01 Dy01 108.3(5) 6_565 5_565 ?
O004 Dy01 Dy01 33.1(5) . 5_565 ?
O004 Dy01 Dy01 33.1(5) 5_565 5_565 ?
O4 Dy01 Dy01 153.9(5) 2 5_565 ?
O4 Dy01 Dy01 153.9(5) . 5_565 ?
O003 Ru02 O003 95.1(10) . 6_565 ?
O003 Ru02 O005 174.7(7) . . ?
O003 Ru02 O005 89.1(7) 6_565 . ?
O003 Ru02 O005 89.1(7) . 6_565 ?
O003 Ru02 O005 174.7(7) 6_565 6_565 ?
O005 Ru02 O005 86.6(11) . 6_565 ?
O003 Ru02 N00A 83.9(7) . . ?
O003 Ru02 N00A 83.9(7) 6_565 . ?
O005 Ru02 N00A 93.3(8) . . ?
O005 Ru02 N00A 93.3(8) 6_565 . ?
O003 Ru02 O004 89.9(6) . . ?
O003 Ru02 O004 89.9(6) 6_565 . ?
O005 Ru02 O004 93.4(7) . . ?
O005 Ru02 O004 93.4(7) 6_565 . ?
N00A Ru02 O004 170.8(11) . . ?
O003 Ru02 Dy01 100.5(5) . 5_565 ?
O003 Ru02 Dy01 43.6(4) 6_565 5_565 ?
O005 Ru02 Dy01 84.8(5) . 5_565 ?
O005 Ru02 Dy01 138.7(5) 6_565 5_565 ?
N00A Ru02 Dy01 127.4(6) . 5_565 ?
O004 Ru02 Dy01 47.2(3) . 5_565 ?
C00H O003 Ru02 112.0(17) . . ?
C00H O003 Dy01 145.1(16) . . ?
Ru02 O003 Dy01 99.6(6) . . ?
C00D O004 Ru02 119.4(18) . . ?
C00D O004 Dy01 117.3(7) . . ?
Ru02 O004 Dy01 92.0(6) . . ?
C00D O004 Dy01 117.3(7) . 5_565 ?
Ru02 O004 Dy01 92.0(6) . 5_565 ?
Dy01 O004 Dy01 113.8(9) . 5_565 ?
C00E O005 Ru02 125.0(15) . . ?
C1 N00A C1 118(6) 6_565 . ?
C1 N00A C3 106(3) 6_565 . ?
C1 N00A C3 106(3) . . ?
C1 N00A Ru02 105.5(19) 6_565 . ?
C1 N00A Ru02 105.5(19) . . ?
C3 N00A Ru02 116(3) . . ?
O2 C00E O005 129(2) . . ?
O2 C00E C00I 116(3) . . ?
O005 C00E C00I 115(2) . . ?
C1 C00H O003 116(3) . . ?
C8 C00I C15 119(3) . . ?
C8 C00I C00E 123(3) . . ?
C15 C00I C00E 118(3) . . ?
C14 C00K F00C 125(4) . . ?
C14 C00K C9 121(4) . . ?
F00C C00K C9 113(4) . . ?
C00I C8 C9 121(4) . . ?
C00I C8 Cl3 128(3) . . ?
C9 C8 Cl3 109(3) . . ?
C8 C9 C00K 115(4) . . ?
C00K C14 F3 128(5) . . ?
C00K C14 C15 121(4) . . ?
F3 C14 C15 108(5) . . ?
C14 C15 C00I 121(4) . . ?
C00E O2 Dy01 130.8(17) . 5_565 ?
N6 O4 Dy01 94.2(18) . . ?
O5 O5 N6 61.2(16) 2 . ?
O4 N6 O4 119(3) 2 . ?
O4 N6 O5 105.3(19) 2 . ?
O4 N6 O5 128(2) . . ?
O4 N6 O5 128(2) 2 2 ?
O4 N6 O5 105.3(19) . 2 ?
O5 N6 O5 58(3) . 2 ?
C00H C1 N00A 119(3) . . ?

loop_
_geom_bond_atom_site_label_1
_geom_bond_atom_site_label_2
_geom_bond_distance
_geom_bond_site_symmetry_2
_geom_bond_publ_flag
Dy01 O003 2.274(15) . ?
Dy01 O003 2.274(15) 2 ?
Dy01 O2 2.378(17) 5_565 ?
Dy01 O2 2.378(17) 6_565 ?
Dy01 O004 2.387(12) . ?
Dy01 O004 2.387(12) 5_565 ?
Dy01 O4 2.419(18) 2 ?
Dy01 O4 2.419(18) . ?
Dy01 Dy01 3.998(3) 5_565 ?
Ru02 O003 1.979(16) . ?
Ru02 O003 1.979(16) 6_565 ?
Ru02 O005 2.049(17) . ?
Ru02 O005 2.049(17) 6_565 ?
Ru02 N00A 2.05(3) . ?
Ru02 O004 2.13(2) . ?
O003 C00H 1.40(3) . ?
O004 C00D 1.52(4) . ?
O005 C00E 1.25(3) . ?
N00A C1 1.45(4) 6_565 ?
N00A C1 1.45(4) . ?
N00A C3 1.46(5) . ?
F00C C00K 1.32(4) . ?
C00E O2 1.24(3) . ?
C00E C00I 1.52(4) . ?
C00H C1 1.36(5) . ?
C00I C8 1.30(5) . ?
C00I C15 1.42(6) . ?
C00K C14 1.25(6) . ?
C00K C9 1.50(6) . ?
C8 C9 1.44(5) . ?
C8 Cl3 1.80(4) . ?
C14 F3 1.26(7) . ?
C14 C15 1.40(5) . ?
O4 N6 1.23(3) . ?
O5 O5 1.40(7) 2 ?
O5 N6 1.45(4) . ?
